data_4037430
loop_
_publ_author_name
'Lester, Roy P.'
'Bham, Travis'
'Bousfield, Thomas W.'
'Lewis, William'
'Camp, Jason E.'

_publ_section_title
;
 Exploring the Reactivity of 2-Trichloromethylbenzoxazoles for Access to
 Substituted Benzoxazoles.
;
_journal_issue 24
_journal_name_full 'The Journal of organic chemistry'
_journal_page_first 12472
_journal_page_last 12477
_journal_paper_doi 10.1021/acs.joc.6b02315
_journal_volume 81
_journal_year 2016
_chemical_formula_moiety 'C8 H6 Cl3 N O2'
_chemical_formula_sum 'C8 H6 Cl3 N O2'
_chemical_formula_weight 254.49
_space_group_crystal_system monoclinic
_space_group_IT_number 14
_space_group_name_Hall '-P 2ybc'
_space_group_name_H-M_alt 'P 1 21/c 1'
_atom_sites_solution_hydrogens mixed
_atom_sites_solution_primary iterative
_atom_sites_solution_secondary difmap
_audit_creation_date 2016-09-07
_audit_creation_method
;
Olex2 1.2
(compiled 2016.08.25 svn.r3337 for OlexSys, GUI svn.r5221)
;
_cell_angle_alpha 90
_cell_angle_beta 97.5772(13)
_cell_angle_gamma 90
_cell_formula_units_Z 4
_cell_length_a 7.38358(10)
_cell_length_b 12.1552(2)
_cell_length_c 11.29082(16)
_cell_measurement_reflns_used 22757
_cell_measurement_temperature 120(2)
_cell_measurement_theta_max 74.0300
_cell_measurement_theta_min 3.6510
_cell_volume 1004.49(3)
_computing_cell_refinement
;
CrysAlisPro, Agilent Technologies,
Version 1.171.36.28a (release 18-03-2013 CrysAlis171 .NET)
(compiled Mar 18 2013,11:47:30)
;
_computing_data_collection
;
CrysAlisPro, Agilent Technologies,
Version 1.171.36.28a (release 18-03-2013 CrysAlis171 .NET)
(compiled Mar 18 2013,11:47:30)
;
_computing_data_reduction
;
CrysAlisPro, Agilent Technologies,
Version 1.171.36.28a (release 18-03-2013 CrysAlis171 .NET)
(compiled Mar 18 2013,11:47:30)
;
_computing_molecular_graphics 'Olex2 (Dolomanov et al., 2009)'
_computing_publication_material 'Olex2 (Dolomanov et al., 2009)'
_computing_structure_refinement 'ShelXL (Sheldrick, 2015)'
_computing_structure_solution 'olex2.solve (Bourhis et al., 2015)'
_diffrn_ambient_temperature 120(2)
_diffrn_detector 'CCD area detector'
_diffrn_detector_area_resol_mean 10.3271
_diffrn_detector_type 'Agilent Diffraction Atlas detector'
_diffrn_measured_fraction_theta_full 1.000
_diffrn_measured_fraction_theta_max 0.998
_diffrn_measurement_details
;
#__ type_ start__ end____ width___ exp.time_
  1 omega  -92.00   -2.00   2.0000    3.0000
omega____ theta____ kappa____ phi______ frames
    -      -37.5322  125.0000   60.0000 45

#__ type_ start__ end____ width___ exp.time_
  2 omega    5.00   41.00   2.0000    3.0000
omega____ theta____ kappa____ phi______ frames
    -       37.5322   77.0000  -30.0000 18

#__ type_ start__ end____ width___ exp.time_
  3 omega    8.00   42.00   2.0000    3.0000
omega____ theta____ kappa____ phi______ frames
    -       37.5322   57.0000  -90.0000 17

#__ type_ start__ end____ width___ exp.time_
  4 omega   57.00  115.00   2.0000    3.0000
omega____ theta____ kappa____ phi______ frames
    -       37.5322   77.0000  -30.0000 29

#__ type_ start__ end____ width___ exp.time_
  5 omega -106.00  -28.00   2.0000    3.0000
omega____ theta____ kappa____ phi______ frames
    -      -61.5000  -77.0000  -60.0000 39

#__ type_ start__ end____ width___ exp.time_
  6 omega  -73.00   17.00   2.0000    3.0000
omega____ theta____ kappa____ phi______ frames
    -      -61.5000   77.0000 -120.0000 45

#__ type_ start__ end____ width___ exp.time_
  7 omega  -64.00  -30.00   2.0000    3.0000
omega____ theta____ kappa____ phi______ frames
    -      -61.5000  -77.0000   30.0000 17

#__ type_ start__ end____ width___ exp.time_
  8 omega  -54.00  -28.00   2.0000    3.0000
omega____ theta____ kappa____ phi______ frames
    -      -61.5000  -77.0000  -30.0000 13

#__ type_ start__ end____ width___ exp.time_
  9 omega  130.00  174.00   2.0000    3.0000
omega____ theta____ kappa____ phi______ frames
    -      104.1027   77.0000 -120.0000 22

#__ type_ start__ end____ width___ exp.time_
 10 omega   77.00  173.00   2.0000    3.0000
omega____ theta____ kappa____ phi______ frames
    -      104.1027   61.0000    0.0000 48

#__ type_ start__ end____ width___ exp.time_
 11 omega  124.00  150.00   2.0000    3.0000
omega____ theta____ kappa____ phi______ frames
    -      104.1027   61.0000  -60.0000 13

#__ type_ start__ end____ width___ exp.time_
 12 omega   77.00  137.00   2.0000    3.0000
omega____ theta____ kappa____ phi______ frames
    -      104.1027   61.0000   60.0000 30

#__ type_ start__ end____ width___ exp.time_
 13 omega   71.00   97.00   2.0000    3.0000
omega____ theta____ kappa____ phi______ frames
    -      104.1027   77.0000  -30.0000 13

#__ type_ start__ end____ width___ exp.time_
 14 omega   71.00  101.00   2.0000    3.0000
omega____ theta____ kappa____ phi______ frames
    -      104.1027   77.0000   30.0000 15

#__ type_ start__ end____ width___ exp.time_
 15 omega   70.00   96.00   2.0000    3.0000
omega____ theta____ kappa____ phi______ frames
    -      104.1027   77.0000    0.0000 13

#__ type_ start__ end____ width___ exp.time_
 16 omega   77.00  103.00   2.0000    3.0000
omega____ theta____ kappa____ phi______ frames
    -      104.1027   61.0000  -60.0000 13

#__ type_ start__ end____ width___ exp.time_
 17 omega   79.00  105.00   2.0000    3.0000
omega____ theta____ kappa____ phi______ frames
    -      104.1027   61.0000   30.0000 13

#__ type_ start__ end____ width___ exp.time_
 18 omega   71.00  177.00   2.0000    3.0000
omega____ theta____ kappa____ phi______ frames
    -      104.1027   77.0000  -90.0000 53

#__ type_ start__ end____ width___ exp.time_
 19 omega  139.00  165.00   2.0000    3.0000
omega____ theta____ kappa____ phi______ frames
    -      104.1027  125.0000  120.0000 13

#__ type_ start__ end____ width___ exp.time_
 20 omega   26.00   90.00   2.0000    3.0000
omega____ theta____ kappa____ phi______ frames
    -      104.1027  -30.0000  -60.0000 32

#__ type_ start__ end____ width___ exp.time_
 21 omega   21.00  109.00   2.0000    3.0000
omega____ theta____ kappa____ phi______ frames
    -      104.1027  -94.0000  -90.0000 44

#__ type_ start__ end____ width___ exp.time_
 22 omega   71.00   97.00   2.0000    3.0000
omega____ theta____ kappa____ phi______ frames
    -      104.1027   77.0000  -60.0000 13

#__ type_ start__ end____ width___ exp.time_
 23 omega  129.00  155.00   2.0000    3.0000
omega____ theta____ kappa____ phi______ frames
    -      104.1027   77.0000   30.0000 13

#__ type_ start__ end____ width___ exp.time_
 24 omega   77.00  171.00   2.0000    3.0000
omega____ theta____ kappa____ phi______ frames
    -      104.1027   61.0000  -30.0000 47

#__ type_ start__ end____ width___ exp.time_
 25 omega   78.00  104.00   2.0000    3.0000
omega____ theta____ kappa____ phi______ frames
    -      104.1027  125.0000  120.0000 13

#__ type_ start__ end____ width___ exp.time_
 26 omega   36.00   94.00   2.0000    3.0000
omega____ theta____ kappa____ phi______ frames
    -      104.1027  -45.0000 -120.0000 29

#__ type_ start__ end____ width___ exp.time_
 27 omega  -50.00   38.00   2.0000    3.0000
omega____ theta____ kappa____ phi______ frames
    -      -37.5322   38.0000  -60.0000 44

#__ type_ start__ end____ width___ exp.time_
 28 omega    8.00  110.00   2.0000    3.0000
omega____ theta____ kappa____ phi______ frames
    -       37.5322   57.0000  150.0000 51

#__ type_ start__ end____ width___ exp.time_
 29 omega  -38.00   64.00   2.0000    3.0000
omega____ theta____ kappa____ phi______ frames
    -       37.5322  -38.0000    0.0000 51

#__ type_ start__ end____ width___ exp.time_
 30 omega -140.00  -28.00   2.0000    3.0000
omega____ theta____ kappa____ phi______ frames
    -      -61.5000  -77.0000 -150.0000 56

#__ type_ start__ end____ width___ exp.time_
 31 omega -139.00  -29.00   2.0000    3.0000
omega____ theta____ kappa____ phi______ frames
    -      -61.5000  -74.0000  -84.2809 55

#__ type_ start__ end____ width___ exp.time_
 32 omega -140.00  -28.00   2.0000    3.0000
omega____ theta____ kappa____ phi______ frames
    -      -61.5000  -77.0000   60.0000 56

#__ type_ start__ end____ width___ exp.time_
 33 omega  -56.00   12.00   2.0000    3.0000
omega____ theta____ kappa____ phi______ frames
    -      -61.5000   45.0000    0.0000 34

#__ type_ start__ end____ width___ exp.time_
 34 omega -140.00  -28.00   2.0000    3.0000
omega____ theta____ kappa____ phi______ frames
    -      -61.5000  -77.0000  120.0000 56

#__ type_ start__ end____ width___ exp.time_
 35 omega   77.00  177.00   2.0000    3.0000
omega____ theta____ kappa____ phi______ frames
    -      104.1027   45.0000 -180.0000 50

#__ type_ start__ end____ width___ exp.time_
 36 omega   29.00   99.00   2.0000    3.0000
omega____ theta____ kappa____ phi______ frames
    -      104.1027  -45.0000  150.0000 35

#__ type_ start__ end____ width___ exp.time_
 37 omega   29.00  121.00   2.0000    3.0000
omega____ theta____ kappa____ phi______ frames
    -      104.1027 -125.0000 -150.0000 46

#__ type_ start__ end____ width___ exp.time_
 38 omega   70.00  178.00   2.0000    3.0000
omega____ theta____ kappa____ phi______ frames
    -      104.1027   77.0000   60.0000 54

#__ type_ start__ end____ width___ exp.time_
 39 omega   70.00  178.00   2.0000    3.0000
omega____ theta____ kappa____ phi______ frames
    -      104.1027   77.0000  120.0000 54

#__ type_ start__ end____ width___ exp.time_
 40 omega   77.00  177.00   2.0000    3.0000
omega____ theta____ kappa____ phi______ frames
    -      104.1027   45.0000  120.0000 50

#__ type_ start__ end____ width___ exp.time_
 41 omega   74.00  178.00   2.0000    3.0000
omega____ theta____ kappa____ phi______ frames
    -      104.1027   61.0000  -90.0000 52

#__ type_ start__ end____ width___ exp.time_
 42 omega   74.00  178.00   2.0000    3.0000
omega____ theta____ kappa____ phi______ frames
    -      104.1027   61.0000  -30.0000 52

#__ type_ start__ end____ width___ exp.time_
 43 omega   20.00  108.00   2.0000    3.0000
omega____ theta____ kappa____ phi______ frames
    -      104.1027  -94.0000   60.0000 44

#__ type_ start__ end____ width___ exp.time_
 44 omega   70.00  178.00   2.0000    3.0000
omega____ theta____ kappa____ phi______ frames
    -      104.1027   77.0000 -150.0000 54

#__ type_ start__ end____ width___ exp.time_
 45 omega    4.00  116.00   2.0000    3.0000
omega____ theta____ kappa____ phi______ frames
    -       37.5322   77.0000   90.0000 56

#__ type_ start__ end____ width___ exp.time_
 46 omega    4.00  116.00   2.0000    3.0000
omega____ theta____ kappa____ phi______ frames
    -       37.5322   77.0000    0.0000 56

#__ type_ start__ end____ width___ exp.time_
 47 omega    4.00  116.00   2.0000    3.0000
omega____ theta____ kappa____ phi______ frames
    -       37.5322   77.0000 -150.0000 56

#__ type_ start__ end____ width___ exp.time_
 48 omega -136.00  -74.00   2.0000    3.0000
omega____ theta____ kappa____ phi______ frames
    -      -61.5000 -125.0000   60.0000 31

#__ type_ start__ end____ width___ exp.time_
 49 omega -140.00  -28.00   2.0000    3.0000
omega____ theta____ kappa____ phi______ frames
    -      -61.5000  -77.0000 -180.0000 56

#__ type_ start__ end____ width___ exp.time_
 50 omega -140.00  -28.00   2.0000    3.0000
omega____ theta____ kappa____ phi______ frames
    -      -61.5000  -77.0000 -120.0000 56

#__ type_ start__ end____ width___ exp.time_
 51 omega   70.00  178.00   2.0000    3.0000
omega____ theta____ kappa____ phi______ frames
    -      104.1027   77.0000  -90.0000 54

#__ type_ start__ end____ width___ exp.time_
 52 omega   74.00  178.00   2.0000    3.0000
omega____ theta____ kappa____ phi______ frames
    -      104.1027   61.0000 -150.0000 52

#__ type_ start__ end____ width___ exp.time_
 53 omega   70.00  178.00   2.0000    3.0000
omega____ theta____ kappa____ phi______ frames
    -      104.1027   77.0000 -120.0000 54

#__ type_ start__ end____ width___ exp.time_
 54 omega   74.00  178.00   2.0000    3.0000
omega____ theta____ kappa____ phi______ frames
    -      104.1027   61.0000  120.0000 52

#__ type_ start__ end____ width___ exp.time_
 55 omega   70.00  178.00   2.0000    3.0000
omega____ theta____ kappa____ phi______ frames
    -      104.1027   77.0000   30.0000 54

#__ type_ start__ end____ width___ exp.time_
 56 omega   20.00  108.00   2.0000    3.0000
omega____ theta____ kappa____ phi______ frames
    -      104.1027  -94.0000  -30.0000 44

#__ type_ start__ end____ width___ exp.time_
 57 omega   74.00  178.00   2.0000    3.0000
omega____ theta____ kappa____ phi______ frames
    -      104.1027   61.0000 -180.0000 52

#__ type_ start__ end____ width___ exp.time_
 58 omega   70.00  178.00   2.0000    3.0000
omega____ theta____ kappa____ phi______ frames
    -      104.1027   77.0000  150.0000 54

#__ type_ start__ end____ width___ exp.time_
 59 omega   70.00  178.00   2.0000    3.0000
omega____ theta____ kappa____ phi______ frames
    -      104.1027   77.0000   90.0000 54

#__ type_ start__ end____ width___ exp.time_
 60 omega   25.00  137.00   2.0000    3.0000
omega____ theta____ kappa____ phi______ frames
    -      104.1027  -77.0000  120.0000 56

#__ type_ start__ end____ width___ exp.time_
 61 omega   74.00  178.00   2.0000    3.0000
omega____ theta____ kappa____ phi______ frames
    -      104.1027   61.0000 -120.0000 52

#__ type_ start__ end____ width___ exp.time_
 62 omega   70.00  178.00   2.0000    3.0000
omega____ theta____ kappa____ phi______ frames
    -      104.1027   77.0000 -180.0000 54

#__ type_ start__ end____ width___ exp.time_
 63 omega  -52.00  126.00   2.0000    3.0000
omega____ theta____ kappa____ phi______ frames
    -       37.5322    0.0000 -120.0000 89

#__ type_ start__ end____ width___ exp.time_
 64 omega  -52.00  126.00   2.0000    3.0000
omega____ theta____ kappa____ phi______ frames
    -       37.5322    0.0000 -180.0000 89

#__ type_ start__ end____ width___ exp.time_
 65 omega  -52.00  126.00   2.0000    3.0000
omega____ theta____ kappa____ phi______ frames
    -       37.5322    0.0000 -150.0000 89

#__ type_ start__ end____ width___ exp.time_
 66 omega   74.00  178.00   2.0000    3.0000
omega____ theta____ kappa____ phi______ frames
    -      104.1027   61.0000   90.0000 52

#__ type_ start__ end____ width___ exp.time_
 67 omega   20.00  108.00   2.0000    3.0000
omega____ theta____ kappa____ phi______ frames
    -      104.1027  -94.0000 -120.0000 44

#__ type_ start__ end____ width___ exp.time_
 68 omega   70.00  178.00   2.0000    3.0000
omega____ theta____ kappa____ phi______ frames
    -      104.1027   77.0000  -30.0000 54
;
_diffrn_measurement_device '\k-geometry diffractometer'
_diffrn_measurement_device_type 'GV1000, Atlas'
_diffrn_measurement_method '\w scans'
_diffrn_orient_matrix_UB_11 0.1754192000
_diffrn_orient_matrix_UB_12 -0.0323536000
_diffrn_orient_matrix_UB_13 -0.0517638000
_diffrn_orient_matrix_UB_21 0.1097790000
_diffrn_orient_matrix_UB_22 0.0088914000
_diffrn_orient_matrix_UB_23 0.1254880000
_diffrn_orient_matrix_UB_31 -0.0384318000
_diffrn_orient_matrix_UB_32 -0.1222169000
_diffrn_orient_matrix_UB_33 0.0228349000
_diffrn_radiation_collimation 'focusing mirrors'
_diffrn_radiation_monochromator mirror
_diffrn_radiation_probe x-ray
_diffrn_radiation_type CuK\a
_diffrn_radiation_wavelength 1.54184
_diffrn_radiation_wavelength_determination fundamental
_diffrn_reflns_av_R_equivalents 0.0491
_diffrn_reflns_av_unetI/netI 0.0130
_diffrn_reflns_Laue_measured_fraction_full 1.000
_diffrn_reflns_Laue_measured_fraction_max 0.998
_diffrn_reflns_limit_h_max 9
_diffrn_reflns_limit_h_min -9
_diffrn_reflns_limit_k_max 14
_diffrn_reflns_limit_k_min -15
_diffrn_reflns_limit_l_max 14
_diffrn_reflns_limit_l_min -14
_diffrn_reflns_number 34200
_diffrn_reflns_point_group_measured_fraction_full 1.000
_diffrn_reflns_point_group_measured_fraction_max 0.998
_diffrn_reflns_theta_full 67.684
_diffrn_reflns_theta_max 74.089
_diffrn_reflns_theta_min 5.373
_diffrn_source 'microfocus sealed tube'
_diffrn_source_current 0.8
_diffrn_source_power 0.04
_diffrn_source_target Cu
_diffrn_source_type 'Agilent Diffraction microfocus tube'
_diffrn_source_voltage 50
_exptl_absorpt_coefficient_mu 8.054
_exptl_absorpt_correction_T_max 0.622
_exptl_absorpt_correction_T_min 0.156
_exptl_absorpt_correction_type gaussian
_exptl_absorpt_process_details
;
CrysAlisPro, Agilent Technologies,
Version 1.171.36.28a (release 18-03-2013 CrysAlis171 .NET)
(compiled Mar 18 2013,11:47:30)
Numerical absorption correction based on gaussian integration over
			a multifaceted crystal model
;
_exptl_crystal_colour 'clear colourless'
_exptl_crystal_colour_lustre clear
_exptl_crystal_colour_primary colourless
_exptl_crystal_density_diffrn 1.683
_exptl_crystal_description plate
_exptl_crystal_F_000 512
_exptl_crystal_size_max 0.3282
_exptl_crystal_size_mid 0.174
_exptl_crystal_size_min 0.1086
_refine_diff_density_max 0.391
_refine_diff_density_min -0.229
_refine_diff_density_rms 0.057
_refine_ls_extinction_method none
_refine_ls_goodness_of_fit_ref 1.098
_refine_ls_hydrogen_treatment mixed
_refine_ls_matrix_type full
_refine_ls_number_parameters 133
_refine_ls_number_reflns 2035
_refine_ls_number_restraints 0
_refine_ls_restrained_S_all 1.098
_refine_ls_R_factor_all 0.0251
_refine_ls_R_factor_gt 0.0245
_refine_ls_shift/su_max 0.001
_refine_ls_shift/su_mean 0.000
_refine_ls_structure_factor_coef Fsqd
_refine_ls_weighting_details 'w=1/[\s^2^(Fo^2^)+(0.0369P)^2^+0.4645P] where P=(Fo^2^+2Fc^2^)/3'
_refine_ls_weighting_scheme calc
_refine_ls_wR_factor_gt 0.0654
_refine_ls_wR_factor_ref 0.0658
_reflns_Friedel_coverage 0.000
_reflns_number_gt 1986
_reflns_number_total 2035
_reflns_threshold_expression 'I > 2\s(I)'
_cod_data_source_file jo6b02315_si_002.cif
_cod_data_source_block rljccb
_cod_database_code 4037430
_nottingham_internal_coll_name RLJCCB
_nottingham_internal_coll_number 12874
_nottingham_internal_coll_client RL/JC
_nottingham_internal_coll_type custom
_nottingham_internal_coll_frame_method 'omega scans'
_nottingham_internal_coll_frame_time 3
_nottingham_internal_coll_frame_width 2
_nottingham_internal_coll_user pczwl
_nottingham_internal_coll_date 02/10/2013
_nottingham_internal_coll_location NOTTS
_nottingham_internal_process_date 03/10/2013
_nottingham_internal_process_user pczwl
_nottingham_internal_solution_date 3/10/2013
_nottingham_internal_solution_user WL
_nottingham_internal_refinement_date 3/10/2013
_nottingham_internal_refinement_user wl
_nottingham_internal_validation_date 7/9/2016
_nottingham_internal_validation_user wl
_nottingham_internal_archive_date 13/3/2014
_shelx_shelxl_version_number 2014/7
_chemical_oxdiff_formula 'C8 H6 Cl3 N O2'
_chemical_oxdiff_usercomment 'RLJCCB #12874 IN FOMBLIN FIML ON MICROMOUNT FOR RL/JC'
_shelx_space_group_comment
;
The symmetry employed for this shelxl refinement is uniquely defined
by the following loop, which should always be used as a source of
symmetry information in preference to the above space-group names.
They are only intended as comments.
;
_reflns_odcompleteness_completeness 100.00
_reflns_odcompleteness_iscentric 1
_reflns_odcompleteness_theta 67.13
_olex2_refinement_description
;
1. Fixed Uiso
 At 1.2 times of:
  All C(H) groups, All N(H) groups
 At 1.5 times of:
  All O(H) groups
2.a Aromatic/amide H refined with riding coordinates:
 C6(H6), C7(H7), C8(H8), C9(H9)
;
_olex2_computing_structure_refinement_long 'ShelXL (Sheldrick, 2008)'
_olex2_exptl_crystal_mounting_method 'mounted in fomblin film on a micromount'
_olex2_submission_special_instructions 'No special instructions were received'

loop_
_space_group_symop_operation_xyz
'x, y, z'
'-x, y+1/2, -z+1/2'
'-x, -y, -z'
'x, -y-1/2, z-1/2'

loop_
_atom_site_label
_atom_site_type_symbol
_atom_site_fract_x
_atom_site_fract_y
_atom_site_fract_z
_atom_site_U_iso_or_equiv
_atom_site_adp_type
_atom_site_occupancy
_atom_site_site_symmetry_order
_atom_site_calc_flag
_atom_site_refinement_flags_posn
C1 C 0.35748(18) 0.18546(12) 0.49236(12) 0.0159(3) Uani 1 1 d .
C2 C 0.32869(17) 0.30043(11) 0.54800(12) 0.0146(3) Uani 1 1 d .
N3 N 0.15943(15) 0.32315(10) 0.56749(10) 0.0141(2) Uani 1 1 d .
H3 H 0.081(2) 0.2791(15) 0.5457(15) 0.017 Uiso 1 1 d R
C4 C 0.09548(17) 0.41907(11) 0.61998(11) 0.0136(3) Uani 1 1 d .
C5 C -0.08752(18) 0.41319(12) 0.64043(11) 0.0155(3) Uani 1 1 d .
C6 C -0.16753(19) 0.50187(13) 0.69040(12) 0.0198(3) Uani 1 1 d .
H6 H -0.2909 0.4979 0.7056 0.024 Uiso 1 1 calc R
C7 C -0.0657(2) 0.59678(12) 0.71817(13) 0.0208(3) Uani 1 1 d .
H7 H -0.1199 0.6578 0.7527 0.025 Uiso 1 1 calc R
C8 C 0.1143(2) 0.60324(12) 0.69593(13) 0.0198(3) Uani 1 1 d .
H8 H 0.1820 0.6689 0.7145 0.024 Uiso 1 1 calc R
C9 C 0.19682(18) 0.51424(12) 0.64655(12) 0.0170(3) Uani 1 1 d .
H9 H 0.3201 0.5186 0.6313 0.020 Uiso 1 1 calc R
Cl10 Cl 0.49914(5) 0.11035(3) 0.60289(3) 0.02184(11) Uani 1 1 d .
Cl11 Cl 0.47175(5) 0.20438(3) 0.36579(3) 0.02589(11) Uani 1 1 d .
Cl12 Cl 0.15400(5) 0.11047(3) 0.44857(3) 0.02420(11) Uani 1 1 d .
O13 O 0.46250(13) 0.35941(9) 0.57275(10) 0.0227(2) Uani 1 1 d .
O14 O -0.17544(14) 0.31678(8) 0.60915(10) 0.0204(2) Uani 1 1 d .
H14 H -0.285(3) 0.3266(17) 0.5986(18) 0.031 Uiso 1 1 d R

loop_
_atom_site_aniso_label
_atom_site_aniso_U_11
_atom_site_aniso_U_22
_atom_site_aniso_U_33
_atom_site_aniso_U_23
_atom_site_aniso_U_13
_atom_site_aniso_U_12
C1 0.0128(6) 0.0207(7) 0.0140(6) -0.0010(5) 0.0017(5) 0.0004(5)
C2 0.0131(6) 0.0171(7) 0.0133(6) 0.0009(5) 0.0009(5) 0.0012(5)
N3 0.0107(5) 0.0166(6) 0.0148(5) -0.0023(4) 0.0003(4) -0.0013(4)
C4 0.0121(6) 0.0171(6) 0.0111(5) 0.0009(5) -0.0004(4) 0.0024(5)
C5 0.0139(6) 0.0178(7) 0.0143(6) 0.0031(5) 0.0002(5) 0.0009(5)
C6 0.0152(6) 0.0258(8) 0.0186(6) 0.0011(6) 0.0032(5) 0.0049(5)
C7 0.0225(7) 0.0217(7) 0.0174(6) -0.0030(5) -0.0003(5) 0.0076(6)
C8 0.0204(7) 0.0182(7) 0.0191(7) -0.0024(5) -0.0042(5) 0.0012(5)
C9 0.0143(6) 0.0199(7) 0.0160(6) 0.0007(5) -0.0015(5) 0.0005(5)
Cl10 0.02605(19) 0.01941(19) 0.01843(17) -0.00092(12) -0.00314(13) 0.00602(12)
Cl11 0.0270(2) 0.0346(2) 0.01790(18) -0.00030(13) 0.01008(14) 0.00361(14)
Cl12 0.01830(18) 0.0248(2) 0.02878(19) -0.01139(13) 0.00046(13) -0.00326(12)
O13 0.0117(5) 0.0207(5) 0.0357(6) -0.0059(4) 0.0033(4) -0.0009(4)
O14 0.0102(5) 0.0183(5) 0.0326(6) 0.0001(4) 0.0034(4) -0.0007(4)

loop_
_atom_type_symbol
_atom_type_description
_atom_type_scat_dispersion_real
_atom_type_scat_dispersion_imag
_atom_type_scat_source
C C 0.0181 0.0091 'International Tables Vol C Tables 4.2.6.8 and 6.1.1.4'
H H 0.0000 0.0000 'International Tables Vol C Tables 4.2.6.8 and 6.1.1.4'
N N 0.0311 0.0180 'International Tables Vol C Tables 4.2.6.8 and 6.1.1.4'
O O 0.0492 0.0322 'International Tables Vol C Tables 4.2.6.8 and 6.1.1.4'
Cl Cl 0.3639 0.7018 'International Tables Vol C Tables 4.2.6.8 and 6.1.1.4'

loop_
_exptl_crystal_face_index_h
_exptl_crystal_face_index_k
_exptl_crystal_face_index_l
_exptl_crystal_face_perp_dist
_exptl_oxdiff_crystal_face_indexfrac_h
_exptl_oxdiff_crystal_face_indexfrac_k
_exptl_oxdiff_crystal_face_indexfrac_l
_exptl_oxdiff_crystal_face_x
_exptl_oxdiff_crystal_face_y
_exptl_oxdiff_crystal_face_z
0 0 1 0.0543 0.0002 -0.0002 1.0001 -0.0517 0.1255 0.0229
0 0 -1 0.0543 -0.0002 0.0002 -1.0001 0.0517 -0.1255 -0.0229
0 1 0 0.0815 -0.0003 1.0004 -0.0003 -0.0324 0.0088 -0.1223
0 -1 0 0.0925 0.0003 -1.0004 0.0003 0.0324 -0.0088 0.1223
5 -1 0 0.1698 4.9997 -0.9979 0.0015 0.9093 0.5402 -0.0701
-5 -1 1 0.1353 -4.9988 -1.0030 0.9992 -0.8962 -0.4323 0.3375
-2 -7 1 0.1101 -1.9973 -7.0036 1.0017 -0.1756 -0.1558 0.9556
4 -5 0 0.1702 4.0011 -4.9998 0.0025 0.8635 0.3951 0.4573
4 5 -1 0.1568 3.9977 5.0039 -1.0006 0.5912 0.3578 -0.7880
-2 -4 -5 0.0931 -1.9997 -4.0013 -4.9997 0.0375 -0.8825 0.4517
2 1 6 0.0902 2.0009 1.0000 6.0006 0.0080 0.9816 -0.0621
0 -6 4 0.0888 0.0029 -6.0030 4.0021 -0.0124 0.4492 0.8249
0 6 -4 0.0824 -0.0029 6.0030 -4.0021 0.0124 -0.4492 -0.8249
3 -4 -4 0.1441 3.0000 -3.9991 -3.9984 0.8626 -0.2080 0.2822

loop_
_geom_angle_atom_site_label_1
_geom_angle_atom_site_label_2
_geom_angle_atom_site_label_3
_geom_angle
C2 C1 Cl10 106.10(9)
C2 C1 Cl11 108.32(9)
C2 C1 Cl12 114.73(9)
Cl11 C1 Cl10 109.63(7)
Cl11 C1 Cl12 108.60(7)
Cl12 C1 Cl10 109.37(8)
N3 C2 C1 115.80(12)
O13 C2 C1 117.96(12)
O13 C2 N3 126.19(13)
C2 N3 H3 117.8(13)
C2 N3 C4 127.89(12)
C4 N3 H3 114.3(13)
C5 C4 N3 114.10(12)
C9 C4 N3 125.17(12)
C9 C4 C5 120.68(13)
C6 C5 C4 119.97(13)
O14 C5 C4 115.94(12)
O14 C5 C6 124.09(12)
C5 C6 H6 120.3
C5 C6 C7 119.39(13)
C7 C6 H6 120.3
C6 C7 H7 119.7
C8 C7 C6 120.60(13)
C8 C7 H7 119.7
C7 C8 H8 119.7
C7 C8 C9 120.54(13)
C9 C8 H8 119.7
C4 C9 C8 118.80(13)
C4 C9 H9 120.6
C8 C9 H9 120.6
C5 O14 H14 110.1(15)

loop_
_geom_bond_atom_site_label_1
_geom_bond_atom_site_label_2
_geom_bond_distance
C1 C2 1.5582(19)
C1 Cl10 1.7722(14)
C1 Cl11 1.7678(14)
C1 Cl12 1.7710(14)
C2 N3 1.3263(17)
C2 O13 1.2229(17)
N3 H3 0.802(19)
N3 C4 1.4168(17)
C4 C5 1.4023(18)
C4 C9 1.389(2)
C5 C6 1.385(2)
C5 O14 1.3635(17)
C6 H6 0.9500
C6 C7 1.390(2)
C7 H7 0.9500
C7 C8 1.387(2)
C8 H8 0.9500
C8 C9 1.393(2)
C9 H9 0.9500
O14 H14 0.81(2)

loop_
_geom_hbond_atom_site_label_D
_geom_hbond_atom_site_label_H
_geom_hbond_atom_site_label_A
_geom_hbond_distance_DH
_geom_hbond_distance_HA
_geom_hbond_distance_DA
_geom_hbond_angle_DHA
_geom_hbond_site_symmetry_A
N3 H3 Cl12 0.802(19) 2.418(18) 2.9109(12) 120.7(15) .
N3 H3 O14 0.802(19) 2.161(17) 2.5783(15) 112.6(15) .
O14 H14 O13 0.81(2) 1.89(2) 2.7007(14) 176(2) 1_455

loop_
_geom_torsion_atom_site_label_1
_geom_torsion_atom_site_label_2
_geom_torsion_atom_site_label_3
_geom_torsion_atom_site_label_4
_geom_torsion
C1 C2 N3 C4 177.92(11)
C2 N3 C4 C5 -173.21(13)
C2 N3 C4 C9 9.1(2)
N3 C4 C5 C6 -179.43(11)
N3 C4 C5 O14 1.02(16)
N3 C4 C9 C8 178.65(12)
C4 C5 C6 C7 1.0(2)
C5 C4 C9 C8 1.13(19)
C5 C6 C7 C8 0.2(2)
C6 C7 C8 C9 -0.7(2)
C7 C8 C9 C4 0.0(2)
C9 C4 C5 C6 -1.64(19)
C9 C4 C5 O14 178.81(11)
Cl10 C1 C2 N3 -113.96(11)
Cl10 C1 C2 O13 63.92(14)
Cl11 C1 C2 N3 128.40(11)
Cl11 C1 C2 O13 -53.72(14)
Cl12 C1 C2 N3 6.90(15)
Cl12 C1 C2 O13 -175.21(10)
O13 C2 N3 C4 0.2(2)
O14 C5 C6 C7 -179.52(13)
